data_2238911
loop_
_publ_author_name
'Zaitsev, Kirill V.'
'Karlov, Sergey S.'
'Piskun, Yulia A.'
'Vasilenko, Irina V.'
'Churakov, Andrei V.'

_publ_section_title
;
 Di-\m-oxido-bis({2,2'-[ethane-1,2-diylbis(nitrilomethanylylidene)]diphenolato}titanium(IV))
 chloroform disolvate
;
_journal_coeditor_code QK2062
_journal_issue 12
_journal_name_full 'Acta Crystallographica Section E'
_journal_page_first m635
_journal_page_last m636
_journal_paper_doi 10.1107/S1600536813029656
_journal_volume 69
_journal_year 2013
_chemical_formula_iupac '[Ti2 (C16 H16 N2 O2)2 O2], 2C H Cl3'
_chemical_formula_moiety 'C32 H32 N4 O6 Ti2, 2(C H Cl3)'
_chemical_formula_sum 'C34 H34 Cl6 N4 O6 Ti2'
_chemical_formula_weight 903.15
_chemical_name_systematic
'Di-\m-oxido-bis({2,2'-[ethane-1,2-diylbis(nitrilomethanylylidene)]diphenolato}titanium(IV)) chloroform disolvate'
_space_group_IT_number 2
_symmetry_cell_setting triclinic
_symmetry_space_group_name_Hall '-P 1'
_symmetry_space_group_name_H-M 'P -1'
_atom_sites_solution_hydrogens difmap
_atom_sites_solution_primary direct
_atom_sites_solution_secondary difmap
_audit_creation_method SHELXL-97
_cell_angle_alpha 117.075(4)
_cell_angle_beta 93.113(4)
_cell_angle_gamma 110.463(4)
_cell_formula_units_Z 1
_cell_length_a 10.237(3)
_cell_length_b 10.356(3)
_cell_length_c 10.936(3)
_cell_measurement_reflns_used 1919
_cell_measurement_temperature 150(2)
_cell_measurement_theta_max 25.730
_cell_measurement_theta_min 2.197
_cell_volume 935.0(5)
_computing_cell_refinement 'SAINT (Bruker, 2008)'
_computing_data_collection '<i>APEX2</i> (Bruker, 2008)'
_computing_data_reduction 'SAINT (Bruker, 2008)'
_computing_molecular_graphics 'SHELXTL (Sheldrick, 2008)'
_computing_publication_material 'SHELXTL (Sheldrick, 2008)'
_computing_structure_refinement 'SHELXTL (Sheldrick, 2008)'
_computing_structure_solution 'SHELXTL (Sheldrick, 2008)'
_diffrn_ambient_temperature 150(2)
_diffrn_measured_fraction_theta_full 0.998
_diffrn_measured_fraction_theta_max 0.998
_diffrn_measurement_device_type 'Bruker SMART APEXII'
_diffrn_measurement_method \w
_diffrn_radiation_monochromator graphite
_diffrn_radiation_source 'fine-focus sealed tube'
_diffrn_radiation_type MoK\a
_diffrn_radiation_wavelength 0.71073
_diffrn_reflns_av_R_equivalents 0.0368
_diffrn_reflns_av_sigmaI/netI 0.0563
_diffrn_reflns_limit_h_max 12
_diffrn_reflns_limit_h_min -12
_diffrn_reflns_limit_k_max 12
_diffrn_reflns_limit_k_min -12
_diffrn_reflns_limit_l_max 13
_diffrn_reflns_limit_l_min -13
_diffrn_reflns_number 8213
_diffrn_reflns_theta_full 26.00
_diffrn_reflns_theta_max 26.00
_diffrn_reflns_theta_min 2.16
_diffrn_standards_decay_% 0
_diffrn_standards_interval_time 0
_diffrn_standards_number 0
_exptl_absorpt_coefficient_mu 0.906
_exptl_absorpt_correction_T_max 0.9910
_exptl_absorpt_correction_T_min 0.9310
_exptl_absorpt_correction_type multi-scan
_exptl_absorpt_process_details '(SADABS; Bruker, 2008)'
_exptl_crystal_colour light-yellow
_exptl_crystal_density_diffrn 1.604
_exptl_crystal_density_method 'not measured'
_exptl_crystal_description plate
_exptl_crystal_F_000 460
_exptl_crystal_size_max 0.08
_exptl_crystal_size_mid 0.06
_exptl_crystal_size_min 0.01
_refine_diff_density_max 0.409
_refine_diff_density_min -0.430
_refine_ls_extinction_method none
_refine_ls_goodness_of_fit_ref 1.030
_refine_ls_hydrogen_treatment mixed
_refine_ls_matrix_type full
_refine_ls_number_parameters 238
_refine_ls_number_reflns 3668
_refine_ls_number_restraints 0
_refine_ls_restrained_S_all 1.030
_refine_ls_R_factor_all 0.0617
_refine_ls_R_factor_gt 0.0405
_refine_ls_shift/su_max 0.000
_refine_ls_shift/su_mean 0.000
_refine_ls_structure_factor_coef Fsqd
_refine_ls_weighting_details 'calc w=1/[\s^2^(Fo^2^)+(0.0393P)^2^+0.3887P] where P=(Fo^2^+2Fc^2^)/3'
_refine_ls_weighting_scheme calc
_refine_ls_wR_factor_gt 0.0852
_refine_ls_wR_factor_ref 0.0920
_reflns_number_gt 2761
_reflns_number_total 3668
_reflns_threshold_expression I>2\s(I)
_cod_data_source_file qk2062.cif
_cod_data_source_block I
_cod_original_cell_volume 935.0(4)
_cod_database_code 2238911

loop_
_symmetry_equiv_pos_as_xyz
'x, y, z'
'-x, -y, -z'

loop_
_atom_site_type_symbol
_atom_site_label
_atom_site_fract_x
_atom_site_fract_y
_atom_site_fract_z
_atom_site_U_iso_or_equiv
_atom_site_adp_type
_atom_site_calc_flag
_atom_site_refinement_flags
_atom_site_occupancy
_atom_site_symmetry_multiplicity
Ti Ti1 0.50658(5) 0.65403(6) 0.05634(5) 0.01468(14) Uani d . 1 1
O O1 0.6684(2) 0.7828(2) 0.21655(19) 0.0185(4) Uani d . 1 1
O O2 0.3932(2) 0.7673(2) 0.13984(19) 0.0186(4) Uani d . 1 1
O O3 0.4197(2) 0.4842(2) 0.07711(19) 0.0179(4) Uani d . 1 1
N N1 0.6242(2) 0.8318(3) -0.0058(2) 0.0166(5) Uani d . 1 1
N N2 0.3580(3) 0.5823(3) -0.1413(3) 0.0198(5) Uani d . 1 1
H H2 0.374(3) 0.509(4) -0.198(3) 0.030 Uiso d . 1 1
C C11 0.7673(3) 0.9337(3) 0.2842(3) 0.0166(6) Uani d . 1 1
C C12 0.8403(3) 1.0016(3) 0.4247(3) 0.0217(6) Uani d . 1 1
H H12 0.8190 0.9395 0.4696 0.026 Uiso calc R 1 1
C C13 0.9432(3) 1.1579(4) 0.4998(3) 0.0285(7) Uani d . 1 1
H H13 0.9911 1.2026 0.5960 0.034 Uiso calc R 1 1
C C14 0.9772(3) 1.2501(4) 0.4359(3) 0.0328(8) Uani d . 1 1
H H14 1.0475 1.3578 0.4879 0.039 Uiso calc R 1 1
C C15 0.9077(3) 1.1837(4) 0.2962(3) 0.0274(7) Uani d . 1 1
H H15 0.9326 1.2463 0.2519 0.033 Uiso calc R 1 1
C C16 0.8012(3) 1.0262(3) 0.2176(3) 0.0191(6) Uani d . 1 1
C C17 0.7329(3) 0.9660(3) 0.0716(3) 0.0186(6) Uani d . 1 1
H H17 0.7713 1.0303 0.0308 0.022 Uiso calc R 1 1
C C18 0.5634(3) 0.7824(4) -0.1528(3) 0.0226(7) Uani d . 1 1
H H18A 0.5968 0.7047 -0.2195 0.027 Uiso calc R 1 1
H H18B 0.5944 0.8762 -0.1659 0.027 Uiso calc R 1 1
C C21 0.2627(3) 0.7615(3) 0.1055(3) 0.0190(6) Uani d . 1 1
C C22 0.2212(3) 0.8734(4) 0.2051(3) 0.0236(7) Uani d . 1 1
H H22 0.2850 0.9515 0.2964 0.028 Uiso calc R 1 1
C C23 0.0879(3) 0.8713(4) 0.1718(4) 0.0303(8) Uani d . 1 1
H H23 0.0617 0.9490 0.2401 0.036 Uiso calc R 1 1
C C24 -0.0073(3) 0.7581(4) 0.0410(4) 0.0323(8) Uani d . 1 1
H H24 -0.0991 0.7565 0.0192 0.039 Uiso calc R 1 1
C C25 0.0326(3) 0.6466(4) -0.0583(3) 0.0268(7) Uani d . 1 1
H H25 -0.0333 0.5679 -0.1484 0.032 Uiso calc R 1 1
C C26 0.1668(3) 0.6469(3) -0.0294(3) 0.0210(6) Uani d . 1 1
C C27 0.2045(3) 0.5213(3) -0.1398(3) 0.0243(7) Uani d . 1 1
H H27A 0.1818 0.4316 -0.1214 0.029 Uiso calc R 1 1
H H27B 0.1437 0.4789 -0.2346 0.029 Uiso calc R 1 1
C C28 0.4012(3) 0.7066(3) -0.1807(3) 0.0232(7) Uani d . 1 1
H H28A 0.3675 0.7892 -0.1244 0.028 Uiso calc R 1 1
H H28B 0.3562 0.6586 -0.2825 0.028 Uiso calc R 1 1
C C1 0.4183(3) 0.6758(4) 0.4095(3) 0.0325(8) Uani d . 1 1
H H1 0.4220 0.6818 0.3210 0.039 Uiso calc R 1 1
Cl Cl1 0.26515(9) 0.50389(11) 0.37249(10) 0.0455(3) Uani d . 1 1
Cl Cl2 0.40908(11) 0.84731(11) 0.54051(11) 0.0507(3) Uani d . 1 1
Cl Cl3 0.57585(8) 0.66277(9) 0.46628(8) 0.0301(2) Uani d . 1 1

loop_
_atom_site_aniso_label
_atom_site_aniso_U_11
_atom_site_aniso_U_22
_atom_site_aniso_U_33
_atom_site_aniso_U_12
_atom_site_aniso_U_13
_atom_site_aniso_U_23
Ti1 0.0197(3) 0.0154(3) 0.0121(3) 0.0095(2) 0.0039(2) 0.0078(2)
O1 0.0219(11) 0.0170(10) 0.0174(10) 0.0081(9) 0.0017(8) 0.0096(9)
O2 0.0198(11) 0.0202(10) 0.0149(10) 0.0119(9) 0.0027(8) 0.0059(9)
O3 0.0226(11) 0.0189(10) 0.0172(10) 0.0111(9) 0.0089(8) 0.0110(9)
N1 0.0229(13) 0.0180(12) 0.0131(12) 0.0119(11) 0.0051(10) 0.0085(11)
N2 0.0263(14) 0.0197(13) 0.0166(13) 0.0136(12) 0.0053(11) 0.0086(11)
C11 0.0152(14) 0.0162(14) 0.0186(15) 0.0091(12) 0.0042(12) 0.0072(12)
C12 0.0233(16) 0.0232(16) 0.0188(15) 0.0084(13) 0.0025(13) 0.0121(13)
C13 0.0305(18) 0.0246(17) 0.0209(16) 0.0071(15) -0.0028(14) 0.0086(14)
C14 0.0296(19) 0.0222(17) 0.0306(19) -0.0002(15) -0.0005(15) 0.0101(15)
C15 0.0301(18) 0.0219(16) 0.0273(17) 0.0049(14) 0.0054(14) 0.0150(14)
C16 0.0204(15) 0.0196(15) 0.0182(15) 0.0107(13) 0.0029(12) 0.0088(13)
C17 0.0230(16) 0.0213(16) 0.0189(15) 0.0133(14) 0.0091(13) 0.0126(13)
C18 0.0290(17) 0.0245(16) 0.0170(15) 0.0103(14) 0.0070(13) 0.0131(13)
C21 0.0198(16) 0.0210(15) 0.0254(16) 0.0096(13) 0.0081(13) 0.0179(14)
C22 0.0255(17) 0.0278(17) 0.0234(16) 0.0147(14) 0.0094(13) 0.0148(14)
C23 0.0337(19) 0.043(2) 0.0357(19) 0.0273(17) 0.0198(16) 0.0273(17)
C24 0.0239(18) 0.053(2) 0.043(2) 0.0217(17) 0.0167(16) 0.0374(19)
C25 0.0199(16) 0.0364(18) 0.0319(18) 0.0100(14) 0.0061(14) 0.0246(16)
C26 0.0228(16) 0.0233(16) 0.0232(16) 0.0100(14) 0.0069(13) 0.0164(14)
C27 0.0201(16) 0.0229(16) 0.0228(16) 0.0049(13) -0.0041(13) 0.0102(14)
C28 0.0301(17) 0.0268(16) 0.0180(15) 0.0137(14) 0.0055(13) 0.0143(14)
C1 0.0328(19) 0.053(2) 0.0273(18) 0.0241(17) 0.0141(15) 0.0276(17)
Cl1 0.0276(5) 0.0486(6) 0.0434(5) 0.0112(4) 0.0027(4) 0.0147(5)
Cl2 0.0553(6) 0.0449(6) 0.0706(7) 0.0339(5) 0.0283(5) 0.0328(5)
Cl3 0.0289(4) 0.0344(5) 0.0295(4) 0.0154(4) 0.0090(3) 0.0164(4)

loop_
_atom_type_symbol
_atom_type_description
_atom_type_scat_dispersion_real
_atom_type_scat_dispersion_imag
_atom_type_scat_source
C C 0.0033 0.0016 'International Tables Vol C Tables 4.2.6.8 and 6.1.1.4'
H H 0.0000 0.0000 'International Tables Vol C Tables 4.2.6.8 and 6.1.1.4'
N N 0.0061 0.0033 'International Tables Vol C Tables 4.2.6.8 and 6.1.1.4'
O O 0.0106 0.0060 'International Tables Vol C Tables 4.2.6.8 and 6.1.1.4'
Cl Cl 0.1484 0.1585 'International Tables Vol C Tables 4.2.6.8 and 6.1.1.4'
Ti Ti 0.2776 0.4457 'International Tables Vol C Tables 4.2.6.8 and 6.1.1.4'

loop_
_geom_angle_atom_site_label_1
_geom_angle_atom_site_label_2
_geom_angle_atom_site_label_3
_geom_angle_site_symmetry_1
_geom_angle_site_symmetry_3
_geom_angle
O3 Ti1 O1 . . 101.11(8)
O3 Ti1 O2 . . 98.43(9)
O1 Ti1 O2 . . 95.69(8)
O3 Ti1 O3 . 2_665 82.80(9)
O1 Ti1 O3 . 2_665 100.23(8)
O2 Ti1 O3 . 2_665 163.49(8)
O3 Ti1 N2 . . 100.65(9)
O1 Ti1 N2 . . 158.23(9)
O2 Ti1 N2 . . 81.27(9)
O3 Ti1 N2 2_665 . 82.33(9)
O3 Ti1 N1 . . 168.80(8)
O1 Ti1 N1 . . 82.93(8)
O2 Ti1 N1 . . 91.50(8)
O3 Ti1 N1 2_665 . 86.21(8)
N2 Ti1 N1 . . 75.64(9)
O3 Ti1 Ti1 . 2_665 43.20(6)
O1 Ti1 Ti1 . 2_665 104.27(6)
O2 Ti1 Ti1 . 2_665 139.09(7)
O3 Ti1 Ti1 2_665 2_665 39.60(5)
N2 Ti1 Ti1 . 2_665 91.53(7)
N1 Ti1 Ti1 . 2_665 125.78(6)
C11 O1 Ti1 . . 136.03(17)
C21 O2 Ti1 . . 138.85(18)
Ti1 O3 Ti1 . 2_665 97.20(9)
C17 N1 C18 . . 119.5(2)
C17 N1 Ti1 . . 127.32(19)
C18 N1 Ti1 . . 113.18(17)
C28 N2 C27 . . 113.9(2)
C28 N2 Ti1 . . 112.28(17)
C27 N2 Ti1 . . 112.94(17)
C28 N2 H2 . . 107(2)
C27 N2 H2 . . 109(2)
Ti1 N2 H2 . . 100(2)
O1 C11 C12 . . 118.7(2)
O1 C11 C16 . . 122.2(2)
C12 C11 C16 . . 119.1(3)
C13 C12 C11 . . 120.9(3)
C13 C12 H12 . . 119.5
C11 C12 H12 . . 119.5
C12 C13 C14 . . 120.5(3)
C12 C13 H13 . . 119.7
C14 C13 H13 . . 119.7
C15 C14 C13 . . 119.2(3)
C15 C14 H14 . . 120.4
C13 C14 H14 . . 120.4
C14 C15 C16 . . 121.7(3)
C14 C15 H15 . . 119.2
C16 C15 H15 . . 119.2
C15 C16 C11 . . 118.5(3)
C15 C16 C17 . . 118.2(3)
C11 C16 C17 . . 123.4(3)
N1 C17 C16 . . 124.0(3)
N1 C17 H17 . . 118.0
C16 C17 H17 . . 118.0
N1 C18 C28 . . 107.2(2)
N1 C18 H18A . . 110.3
C28 C18 H18A . . 110.3
N1 C18 H18B . . 110.3
C28 C18 H18B . . 110.3
H18A C18 H18B . . 108.5
O2 C21 C22 . . 119.4(3)
O2 C21 C26 . . 121.7(3)
C22 C21 C26 . . 118.9(3)
C23 C22 C21 . . 120.6(3)
C23 C22 H22 . . 119.7
C21 C22 H22 . . 119.7
C24 C23 C22 . . 120.8(3)
C24 C23 H23 . . 119.6
C22 C23 H23 . . 119.6
C23 C24 C25 . . 119.2(3)
C23 C24 H24 . . 120.4
C25 C24 H24 . . 120.4
C24 C25 C26 . . 121.6(3)
C24 C25 H25 . . 119.2
C26 C25 H25 . . 119.2
C25 C26 C21 . . 118.9(3)
C25 C26 C27 . . 119.7(3)
C21 C26 C27 . . 121.3(2)
N2 C27 C26 . . 113.1(2)
N2 C27 H27A . . 109.0
C26 C27 H27A . . 109.0
N2 C27 H27B . . 109.0
C26 C27 H27B . . 109.0
H27A C27 H27B . . 107.8
N2 C28 C18 . . 109.8(2)
N2 C28 H28A . . 109.7
C18 C28 H28A . . 109.7
N2 C28 H28B . . 109.7
C18 C28 H28B . . 109.7
H28A C28 H28B . . 108.2
Cl2 C1 Cl1 . . 110.39(17)
Cl2 C1 Cl3 . . 109.84(18)
Cl1 C1 Cl3 . . 109.57(18)
Cl2 C1 H1 . . 109.0
Cl1 C1 H1 . . 109.0
Cl3 C1 H1 . . 109.0

loop_
_geom_bond_atom_site_label_1
_geom_bond_atom_site_label_2
_geom_bond_site_symmetry_2
_geom_bond_distance
Ti1 O3 . 1.7962(19)
Ti1 O1 . 1.8991(19)
Ti1 O2 . 1.9102(19)
Ti1 O3 2_665 1.9292(19)
Ti1 N2 . 2.220(2)
Ti1 N1 . 2.232(2)
Ti1 Ti1 2_665 2.7958(12)
O1 C11 . 1.332(3)
O2 C21 . 1.341(3)
O3 Ti1 2_665 1.9292(19)
N1 C17 . 1.277(3)
N1 C18 . 1.468(3)
N2 C28 . 1.471(4)
N2 C27 . 1.479(4)
N2 H2 . 0.81(3)
C11 C12 . 1.393(4)
C11 C16 . 1.414(4)
C12 C13 . 1.382(4)
C12 H12 . 0.9500
C13 C14 . 1.386(4)
C13 H13 . 0.9500
C14 C15 . 1.378(4)
C14 H14 . 0.9500
C15 C16 . 1.403(4)
C15 H15 . 0.9500
C16 C17 . 1.447(4)
C17 H17 . 0.9500
C18 C28 . 1.511(4)
C18 H18A . 0.9900
C18 H18B . 0.9900
C21 C22 . 1.399(4)
C21 C26 . 1.408(4)
C22 C23 . 1.383(4)
C22 H22 . 0.9500
C23 C24 . 1.376(5)
C23 H23 . 0.9500
C24 C25 . 1.384(4)
C24 H24 . 0.9500
C25 C26 . 1.392(4)
C25 H25 . 0.9500
C26 C27 . 1.507(4)
C27 H27A . 0.9900
C27 H27B . 0.9900
C28 H28A . 0.9900
C28 H28B . 0.9900
C1 Cl2 . 1.742(3)
C1 Cl1 . 1.765(3)
C1 Cl3 . 1.767(3)
C1 H1 . 1.0000

loop_
_geom_hbond_atom_site_label_D
_geom_hbond_atom_site_label_H
_geom_hbond_atom_site_label_A
_geom_hbond_site_symmetry_A
_geom_hbond_distance_DH
_geom_hbond_distance_HA
_geom_hbond_distance_DA
_geom_hbond_angle_DHA
N2 H2 Cl3 2_665 0.81(3) 2.84(3) 3.575(3) 151(3)
C1 H1 O2 . 1.00 2.55 3.506(4) 159.6
C1 H1 O3 . 1.00 2.51 3.257(4) 131.4
C17 H17 Cg2 2_675 0.95 2.81 3.754(4) 174
C23 H23 Cg1 1_455 0.95 2.86 3.747(4) 156
